data_7710014
loop_
_publ_author_name
'Gao, Yan-Li'
'Nishihara, Sadafumi'
'Suzuki, Takashi'
'Umeo, Kazunori'
'Inoue, Katsuya'
'Kurmoo, Mohamedally'

_publ_section_title
;
 Ferroelastic-like transition and solvents affect the magnetism of a
 copper--organic radical one-dimensional coordination polymer
;
_journal_name_full 'Dalton Transactions'
_journal_paper_doi 10.1039/D2DT00135G
_journal_year 2022
_chemical_formula_sum 'C25 H17 Cu1.5 F18 N2 O8'
_chemical_formula_weight 910.72
_space_group_IT_number 13
_space_group_name_Hall '-P 2yac'
_space_group_name_H-M_alt 'P 1 2/n 1'
_symmetry_cell_setting monoclinic
_symmetry_space_group_name_H-M 'P 1 2/n 1'
_atom_sites_solution_hydrogens geom
_atom_sites_solution_primary direct
_atom_sites_solution_secondary difmap
_audit_creation_method SHELXL-97
_audit_update_record
;
2017-07-05 deposited with the CCDC.	2022-03-29 downloaded from the CCDC.
;
_cell_angle_alpha 90.00
_cell_angle_beta 95.059(2)
_cell_angle_gamma 90.00
_cell_formula_units_Z 4
_cell_length_a 13.4878(9)
_cell_length_b 15.9674(11)
_cell_length_c 17.0390(11)
_cell_measurement_reflns_used 9560
_cell_measurement_temperature 100(2)
_cell_measurement_theta_max 28.34
_cell_measurement_theta_min 3.01
_cell_volume 3655.3(4)
_computing_cell_refinement 'Bruker SAINT'
_computing_data_collection 'Bruker APEX2'
_computing_data_reduction 'Bruker SAINT'
_computing_molecular_graphics 'Bruker SHELXTL'
_computing_publication_material 'Bruker SHELXTL'
_computing_structure_refinement 'SHELXL-97 (Sheldrick, 1997)'
_computing_structure_solution 'SHELXS-97 (Sheldrick, 1990)'
_diffrn_ambient_temperature 100(2)
_diffrn_measured_fraction_theta_full 0.993
_diffrn_measured_fraction_theta_max 0.993
_diffrn_measurement_device_type 'Bruker APEX-II CCD'
_diffrn_measurement_method '\f and \w scans'
_diffrn_radiation_monochromator graphite
_diffrn_radiation_source 'fine-focus sealed tube'
_diffrn_radiation_type MoK\a
_diffrn_radiation_wavelength 0.71073
_diffrn_reflns_av_R_equivalents 0.0319
_diffrn_reflns_av_sigmaI/netI 0.0253
_diffrn_reflns_limit_h_max 17
_diffrn_reflns_limit_h_min -17
_diffrn_reflns_limit_k_max 21
_diffrn_reflns_limit_k_min -21
_diffrn_reflns_limit_l_max 22
_diffrn_reflns_limit_l_min -22
_diffrn_reflns_number 51329
_diffrn_reflns_theta_full 28.35
_diffrn_reflns_theta_max 28.35
_diffrn_reflns_theta_min 2.97
_diffrn_standards_number 0
_exptl_absorpt_coefficient_mu 1.017
_exptl_absorpt_correction_T_max 0.8225
_exptl_absorpt_correction_T_min 0.5997
_exptl_crystal_colour dark-brown
_exptl_crystal_density_diffrn 1.655
_exptl_crystal_density_method 'not measured'
_exptl_crystal_description cuboid
_exptl_crystal_F_000 1802
_exptl_crystal_size_max 0.56
_exptl_crystal_size_mid 0.40
_exptl_crystal_size_min 0.20
_refine_diff_density_max 5.405
_refine_diff_density_min -0.809
_refine_diff_density_rms 0.212
_refine_ls_extinction_method none
_refine_ls_goodness_of_fit_ref 1.034
_refine_ls_hydrogen_treatment mixed
_refine_ls_matrix_type full
_refine_ls_number_parameters 498
_refine_ls_number_reflns 9071
_refine_ls_number_restraints 0
_refine_ls_restrained_S_all 1.034
_refine_ls_R_factor_all 0.1103
_refine_ls_R_factor_gt 0.0906
_refine_ls_shift/su_max 0.000
_refine_ls_shift/su_mean 0.000
_refine_ls_structure_factor_coef Fsqd
_refine_ls_weighting_details 'calc w=1/[\s^2^(Fo^2^)+(0.1997P)^2^+19.1259P] where P=(Fo^2^+2Fc^2^)/3'
_refine_ls_weighting_scheme calc
_refine_ls_wR_factor_gt 0.2785
_refine_ls_wR_factor_ref 0.3070
_reflns_number_gt 7051
_reflns_number_total 9071
_reflns_threshold_expression >2sigma(I)
_cod_data_source_file d2dt00135g2.cif
_cod_data_source_block D100K
_cod_original_sg_symbol_H-M P2/n
_cod_original_formula_sum 'C25 H17 Cu1.50 F18 N2 O8'
_cod_database_code 7710014

loop_
_symmetry_equiv_pos_as_xyz
'x, y, z'
'-x+1/2, y, -z+1/2'
'-x, -y, -z'
'x-1/2, -y, z-1/2'

loop_
_atom_site_label
_atom_site_type_symbol
_atom_site_fract_x
_atom_site_fract_y
_atom_site_fract_z
_atom_site_U_iso_or_equiv
_atom_site_adp_type
_atom_site_occupancy
_atom_site_symmetry_multiplicity
_atom_site_calc_flag
_atom_site_refinement_flags
_atom_site_disorder_assembly
_atom_site_disorder_group
Cu1 Cu 0.5000 0.0000 0.5000 0.0180(2) Uani 1 2 d S . .
Cu2 Cu 0.10895(5) 0.38168(4) 0.37410(4) 0.0268(2) Uani 1 1 d . . .
F2 F 0.8564(2) 0.0353(2) 0.4100(2) 0.0363(8) Uani 1 1 d . . .
O2 O 0.2695(2) 0.3710(2) 0.35631(19) 0.0211(7) Uani 1 1 d . . .
O3 O 0.6349(2) 0.0380(2) 0.4994(2) 0.0240(7) Uani 1 1 d . . .
O4 O 0.4936(2) -0.0377(2) 0.39106(19) 0.0225(7) Uani 1 1 d . . .
O5 O 0.0940(3) 0.4681(2) 0.2957(2) 0.0285(8) Uani 1 1 d . . .
F6 F 0.6189(3) -0.0784(3) 0.2254(2) 0.0519(11) Uani 1 1 d . . .
O6 O 0.1269(3) 0.4639(2) 0.4601(2) 0.0305(8) Uani 1 1 d . . .
O7 O 0.0297(3) 0.3104(2) 0.2990(2) 0.0321(8) Uani 1 1 d . . .
F8 F -0.1306(3) 0.1397(3) 0.2737(2) 0.0529(11) Uani 1 1 d . . .
F5 F 0.4964(4) -0.1437(3) 0.2678(2) 0.0556(11) Uani 1 1 d . . .
F9 F -0.0314(3) 0.1779(3) 0.1894(3) 0.0540(11) Uani 1 1 d . . .
O1 O 0.4293(3) 0.1296(2) 0.4487(3) 0.0389(10) Uani 1 1 d . . .
F15 F 0.2431(3) 0.5888(3) 0.5518(3) 0.0600(13) Uani 1 1 d . . .
F7 F -0.1434(3) 0.2626(3) 0.2211(3) 0.0583(11) Uani 1 1 d . . .
O8 O 0.1206(3) 0.2943(3) 0.4522(3) 0.0382(9) Uani 1 1 d . . .
F3 F 0.8315(3) 0.0385(4) 0.5331(2) 0.0576(12) Uani 1 1 d . . .
F1 F 0.7935(3) 0.1445(3) 0.4596(3) 0.0622(14) Uani 1 1 d . . .
F4 F 0.4781(4) -0.0181(3) 0.2249(2) 0.0591(12) Uani 1 1 d . . .
N2 N 0.3288(3) 0.3196(2) 0.3957(2) 0.0185(7) Uani 1 1 d . . .
N1 N 0.4017(3) 0.2052(2) 0.4411(2) 0.0220(8) Uani 1 1 d . . .
F14 F 0.0979(4) 0.5608(4) 0.5842(3) 0.0676(15) Uani 1 1 d . . .
F11 F 0.0301(3) 0.1081(3) 0.5225(4) 0.0782(19) Uani 1 1 d . . .
F16 F 0.0007(6) 0.5816(3) 0.1930(3) 0.090(2) Uani 1 1 d . . .
F12 F 0.1842(4) 0.1402(4) 0.5253(5) 0.104(3) Uani 1 1 d . . .
C1 C 0.2500 0.2319(4) 0.2500 0.0182(11) Uani 1 2 d S . .
H1 H 0.2500 0.2901 0.2500 0.022 Uiso 1 2 calc SR . .
F13 F 0.1205(5) 0.6704(3) 0.5200(3) 0.088(2) Uani 1 1 d . . .
C15 C 0.5656(4) -0.0361(3) 0.3491(3) 0.0219(9) Uani 1 1 d . . .
F17 F 0.0923(7) 0.6785(3) 0.2451(3) 0.095(2) Uani 1 1 d . . .
C2 C 0.2886(3) 0.1888(3) 0.3173(3) 0.0195(8) Uani 1 1 d . . .
C13 C 0.6880(4) 0.0280(3) 0.4434(3) 0.0230(9) Uani 1 1 d . . .
C5 C 0.3356(3) 0.2364(3) 0.3836(3) 0.0183(8) Uani 1 1 d . . .
F18 F 0.1543(6) 0.5760(4) 0.1843(3) 0.090(2) Uani 1 1 d . . .
C6 C 0.4355(4) 0.2704(3) 0.5012(3) 0.0239(9) Uani 1 1 d . . .
C3 C 0.2870(4) 0.1008(3) 0.3180(3) 0.0256(10) Uani 1 1 d . . .
H3 H 0.3103 0.0712 0.3629 0.031 Uiso 1 1 calc R . .
C7 C 0.4099(3) 0.3515(3) 0.4536(3) 0.0206(8) Uani 1 1 d . . .
C16 C 0.5398(4) -0.0701(4) 0.2664(3) 0.0318(11) Uani 1 1 d . . .
C4 C 0.2500 0.0587(4) 0.2500 0.0302(15) Uani 1 2 d S . .
H4 H 0.2500 0.0004 0.2500 0.036 Uiso 1 2 calc SR . .
C14 C 0.6620(4) -0.0076(3) 0.3694(3) 0.0252(9) Uani 1 1 d . . .
H14 H 0.7096 -0.0122 0.3333 0.030 Uiso 1 1 calc R . .
C11 C 0.3719(4) 0.4242(3) 0.5006(3) 0.0296(10) Uani 1 1 d . . .
H11 H 0.3542 0.4701 0.4657 0.044 Uiso 1 1 calc R . .
H11A H 0.4232 0.4417 0.5398 0.044 Uiso 1 1 calc R . .
H11B H 0.3145 0.4066 0.5257 0.044 Uiso 1 1 calc R . .
C10 C 0.4936(4) 0.3806(3) 0.4040(3) 0.0280(10) Uani 1 1 d . . .
H10 H 0.5194 0.3334 0.3776 0.042 Uiso 1 1 calc R . .
H10A H 0.5460 0.4058 0.4379 0.042 Uiso 1 1 calc R . .
H10B H 0.4677 0.4209 0.3658 0.042 Uiso 1 1 calc R . .
C18 C -0.0052(4) 0.2403(3) 0.3156(3) 0.0291(10) Uani 1 1 d . . .
C25 C 0.0988(5) 0.5447(3) 0.3091(4) 0.0360(12) Uani 1 1 d . . .
C8 C 0.5463(4) 0.2575(3) 0.5268(3) 0.0332(12) Uani 1 1 d . . .
H8 H 0.5557 0.2041 0.5523 0.050 Uiso 1 1 calc R . .
H8A H 0.5691 0.3011 0.5628 0.050 Uiso 1 1 calc R . .
H8B H 0.5836 0.2593 0.4814 0.050 Uiso 1 1 calc R . .
C22 C 0.1483(4) 0.5916(4) 0.5271(4) 0.0382(13) Uani 1 1 d . . .
F10 F 0.0846(8) 0.2169(5) 0.5843(4) 0.123(3) Uani 1 1 d . . .
C9 C 0.3727(5) 0.2588(4) 0.5704(3) 0.0327(11) Uani 1 1 d . . .
H9 H 0.3045 0.2718 0.5541 0.049 Uiso 1 1 calc R . .
H9A H 0.3965 0.2955 0.6126 0.049 Uiso 1 1 calc R . .
H9B H 0.3776 0.2018 0.5882 0.049 Uiso 1 1 calc R . .
C23 C 0.1280(4) 0.5421(4) 0.4503(4) 0.0327(11) Uani 1 1 d . . .
C20 C 0.0754(4) 0.2260(4) 0.4471(4) 0.0357(12) Uani 1 1 d . . .
C12 C 0.7937(4) 0.0615(4) 0.4615(4) 0.0356(12) Uani 1 1 d . . .
C19 C 0.0149(4) 0.1939(4) 0.3844(4) 0.0359(12) Uani 1 1 d . . .
H19 H -0.0126 0.1408 0.3882 0.043 Uiso 1 1 calc R . .
C17 C -0.0779(5) 0.2036(4) 0.2497(4) 0.0375(12) Uani 1 1 d . . .
C24 C 0.1145(5) 0.5866(4) 0.3804(4) 0.0398(13) Uani 1 1 d . . .
H24 H 0.1159 0.6448 0.3812 0.048 Uiso 1 1 calc R . .
C26 C 0.0892(8) 0.5979(4) 0.2331(4) 0.057(2) Uani 1 1 d . . .
C21 C 0.0923(6) 0.1725(5) 0.5216(6) 0.065(3) Uani 1 1 d . . .

loop_
_atom_site_aniso_label
_atom_site_aniso_U_11
_atom_site_aniso_U_22
_atom_site_aniso_U_33
_atom_site_aniso_U_23
_atom_site_aniso_U_13
_atom_site_aniso_U_12
Cu1 0.0157(4) 0.0198(4) 0.0184(4) 0.0017(3) 0.0010(3) 0.0003(3)
Cu2 0.0294(4) 0.0202(3) 0.0295(4) 0.0046(2) -0.0051(3) -0.0003(2)
F2 0.0251(15) 0.0382(18) 0.048(2) -0.0041(15) 0.0159(14) -0.0061(13)
O2 0.0226(16) 0.0180(14) 0.0214(15) 0.0024(11) -0.0054(12) 0.0044(12)
O3 0.0207(16) 0.0250(16) 0.0266(17) -0.0009(13) 0.0035(13) -0.0030(13)
O4 0.0211(15) 0.0253(16) 0.0210(15) 0.0005(12) 0.0018(12) 0.0005(12)
O5 0.037(2) 0.0192(16) 0.0279(18) 0.0020(13) -0.0043(15) 0.0022(14)
F6 0.043(2) 0.083(3) 0.0315(18) -0.0181(19) 0.0146(15) -0.005(2)
O6 0.0325(19) 0.0305(19) 0.0284(18) 0.0008(14) 0.0020(15) 0.0034(15)
O7 0.035(2) 0.0248(17) 0.036(2) 0.0007(15) 0.0002(16) -0.0065(15)
F8 0.058(2) 0.056(2) 0.045(2) 0.0022(18) 0.0041(18) -0.036(2)
F5 0.078(3) 0.054(2) 0.036(2) -0.0147(17) 0.0112(19) -0.030(2)
F9 0.056(2) 0.062(3) 0.046(2) -0.0118(19) 0.0156(19) -0.021(2)
O1 0.052(2) 0.0153(16) 0.044(2) 0.0007(15) -0.027(2) 0.0071(16)
F15 0.0276(18) 0.089(3) 0.063(3) -0.044(3) -0.0022(17) -0.0013(19)
F7 0.046(2) 0.053(2) 0.071(3) -0.001(2) -0.021(2) -0.0069(19)
O8 0.038(2) 0.032(2) 0.043(2) 0.0147(17) -0.0107(17) -0.0069(17)
F3 0.0257(17) 0.108(4) 0.039(2) -0.010(2) 0.0009(15) -0.017(2)
F1 0.043(2) 0.036(2) 0.112(4) -0.025(2) 0.034(2) -0.0193(17)
F4 0.070(3) 0.077(3) 0.0274(18) -0.0030(18) -0.0136(18) 0.028(2)
N2 0.0190(17) 0.0142(16) 0.0213(18) 0.0015(13) -0.0039(14) 0.0006(13)
N1 0.0253(19) 0.0162(17) 0.0226(18) 0.0022(14) -0.0091(15) -0.0003(14)
F14 0.053(3) 0.110(4) 0.042(2) -0.028(2) 0.0145(19) -0.022(3)
F11 0.040(2) 0.081(3) 0.107(4) 0.066(3) -0.025(2) -0.030(2)
F16 0.144(6) 0.051(3) 0.063(3) 0.013(2) -0.057(3) 0.006(3)
F12 0.042(2) 0.074(3) 0.185(7) 0.087(4) -0.054(3) -0.029(2)
C1 0.017(3) 0.016(3) 0.020(3) 0.000 -0.004(2) 0.000
F13 0.128(5) 0.057(3) 0.073(3) -0.038(3) -0.029(3) 0.040(3)
C15 0.026(2) 0.021(2) 0.019(2) 0.0038(16) 0.0017(16) 0.0030(17)
F17 0.207(7) 0.0216(19) 0.050(3) 0.0081(17) -0.029(3) -0.010(3)
C2 0.020(2) 0.0135(18) 0.024(2) 0.0007(15) -0.0046(16) -0.0017(15)
C13 0.022(2) 0.021(2) 0.027(2) 0.0032(17) 0.0065(17) -0.0012(17)
C5 0.0210(19) 0.0156(18) 0.0176(19) 0.0019(15) -0.0032(15) -0.0014(15)
F18 0.145(6) 0.072(4) 0.056(3) 0.030(3) 0.031(3) 0.013(4)
C6 0.028(2) 0.018(2) 0.024(2) 0.0000(16) -0.0096(18) -0.0020(17)
C3 0.030(2) 0.0142(19) 0.030(2) 0.0016(17) -0.0100(19) -0.0013(17)
C7 0.022(2) 0.0175(19) 0.021(2) 0.0009(16) -0.0043(16) -0.0014(16)
C16 0.036(3) 0.038(3) 0.022(2) -0.002(2) 0.005(2) -0.001(2)
C4 0.038(4) 0.014(3) 0.035(4) 0.000 -0.012(3) 0.000
C14 0.024(2) 0.028(2) 0.024(2) 0.0018(18) 0.0054(18) -0.0006(18)
C11 0.033(3) 0.025(2) 0.029(2) -0.0075(19) -0.005(2) 0.0039(19)
C10 0.024(2) 0.026(2) 0.034(3) 0.0015(18) -0.0019(19) -0.0068(18)
C18 0.024(2) 0.024(2) 0.040(3) -0.001(2) 0.009(2) -0.0021(18)
C25 0.049(3) 0.023(2) 0.035(3) 0.001(2) -0.006(2) 0.002(2)
C8 0.031(3) 0.027(2) 0.039(3) -0.003(2) -0.018(2) 0.002(2)
C22 0.034(3) 0.044(3) 0.037(3) -0.013(2) 0.000(2) 0.009(2)
F10 0.196(9) 0.109(6) 0.059(4) 0.049(4) -0.012(4) -0.051(6)
C9 0.042(3) 0.033(3) 0.022(2) 0.0049(19) -0.006(2) -0.007(2)
C23 0.028(2) 0.032(3) 0.037(3) -0.008(2) 0.002(2) 0.003(2)
C20 0.024(2) 0.034(3) 0.048(3) 0.019(2) -0.002(2) -0.002(2)
C12 0.025(2) 0.039(3) 0.044(3) -0.006(2) 0.010(2) -0.010(2)
C19 0.023(2) 0.029(3) 0.056(4) 0.012(2) 0.006(2) -0.001(2)
C17 0.036(3) 0.034(3) 0.043(3) -0.008(2) 0.008(2) -0.013(2)
C24 0.053(4) 0.031(3) 0.033(3) -0.006(2) -0.007(3) 0.000(2)
C26 0.103(6) 0.025(3) 0.039(3) 0.006(2) -0.019(4) 0.000(3)
C21 0.053(4) 0.057(5) 0.080(6) 0.046(4) -0.027(4) -0.020(4)

loop_
_atom_type_symbol
_atom_type_description
_atom_type_scat_dispersion_real
_atom_type_scat_dispersion_imag
_atom_type_scat_source
C C 0.0033 0.0016 'International Tables Vol C Tables 4.2.6.8 and 6.1.1.4'
H H 0.0000 0.0000 'International Tables Vol C Tables 4.2.6.8 and 6.1.1.4'
N N 0.0061 0.0033 'International Tables Vol C Tables 4.2.6.8 and 6.1.1.4'
O O 0.0106 0.0060 'International Tables Vol C Tables 4.2.6.8 and 6.1.1.4'
F F 0.0171 0.0103 'International Tables Vol C Tables 4.2.6.8 and 6.1.1.4'
Cu Cu 0.3201 1.2651 'International Tables Vol C Tables 4.2.6.8 and 6.1.1.4'

loop_
_geom_angle_atom_site_label_1
_geom_angle_atom_site_label_2
_geom_angle_atom_site_label_3
_geom_angle
_geom_angle_site_symmetry_1
_geom_angle_site_symmetry_3
_geom_angle_publ_flag
O3 Cu1 O3 179.999(1) . 3_656 ?
O3 Cu1 O4 86.84(14) . 3_656 ?
O3 Cu1 O4 93.16(14) 3_656 3_656 ?
O3 Cu1 O4 93.16(14) . . ?
O3 Cu1 O4 86.84(14) 3_656 . ?
O4 Cu1 O4 180.0 3_656 . ?
O3 Cu1 O1 85.89(15) . 3_656 ?
O3 Cu1 O1 94.11(15) 3_656 3_656 ?
O4 Cu1 O1 86.37(15) 3_656 3_656 ?
O4 Cu1 O1 93.63(15) . 3_656 ?
O3 Cu1 O1 94.11(15) . . ?
O3 Cu1 O1 85.89(15) 3_656 . ?
O4 Cu1 O1 93.63(15) 3_656 . ?
O4 Cu1 O1 86.37(15) . . ?
O1 Cu1 O1 180.0 3_656 . ?
O5 Cu2 O8 178.59(17) . . ?
O5 Cu2 O7 86.84(16) . . ?
O8 Cu2 O7 92.14(17) . . ?
O5 Cu2 O6 92.14(16) . . ?
O8 Cu2 O6 88.35(19) . . ?
O7 Cu2 O6 154.07(17) . . ?
O5 Cu2 O2 90.25(15) . . ?
O8 Cu2 O2 91.02(16) . . ?
O7 Cu2 O2 110.42(15) . . ?
O6 Cu2 O2 95.49(14) . . ?
N2 O2 Cu2 123.0(3) . . ?
C13 O3 Cu1 124.7(3) . . ?
C15 O4 Cu1 124.4(3) . . ?
C25 O5 Cu2 125.3(4) . . ?
C23 O6 Cu2 124.4(4) . . ?
C18 O7 Cu2 124.4(4) . . ?
N1 O1 Cu1 163.5(3) . . ?
C20 O8 Cu2 125.1(4) . . ?
O2 N2 C5 126.4(4) . . ?
O2 N2 C7 120.6(3) . . ?
C5 N2 C7 112.4(4) . . ?
O1 N1 C5 126.2(4) . . ?
O1 N1 C6 121.5(4) . . ?
C5 N1 C6 112.2(4) . . ?
C2 C1 C2 121.0(6) 2 . ?
C2 C1 H1 119.5 2 . ?
C2 C1 H1 119.5 . . ?
O4 C15 C14 128.1(4) . . ?
O4 C15 C16 113.3(4) . . ?
C14 C15 C16 118.6(4) . . ?
C1 C2 C3 119.6(4) . . ?
C1 C2 C5 118.9(4) . . ?
C3 C2 C5 121.4(4) . . ?
O3 C13 C14 128.6(5) . . ?
O3 C13 C12 112.7(4) . . ?
C14 C13 C12 118.6(4) . . ?
N2 C5 N1 107.4(4) . . ?
N2 C5 C2 126.9(4) . . ?
N1 C5 C2 125.5(4) . . ?
N1 C6 C9 106.7(4) . . ?
N1 C6 C8 109.3(4) . . ?
C9 C6 C8 111.0(4) . . ?
N1 C6 C7 100.5(3) . . ?
C9 C6 C7 113.2(4) . . ?
C8 C6 C7 115.3(4) . . ?
C4 C3 C2 118.7(5) . . ?
C4 C3 H3 120.6 . . ?
C2 C3 H3 120.6 . . ?
N2 C7 C11 110.2(4) . . ?
N2 C7 C10 105.7(4) . . ?
C11 C7 C10 110.8(4) . . ?
N2 C7 C6 100.1(3) . . ?
C11 C7 C6 115.5(4) . . ?
C10 C7 C6 113.5(4) . . ?
F5 C16 F6 107.4(5) . . ?
F5 C16 F4 108.0(5) . . ?
F6 C16 F4 105.9(5) . . ?
F5 C16 C15 111.6(4) . . ?
F6 C16 C15 113.1(5) . . ?
F4 C16 C15 110.5(5) . . ?
C3 C4 C3 122.3(6) 2 . ?
C3 C4 H4 118.9 2 . ?
C3 C4 H4 118.9 . . ?
C15 C14 C13 120.7(5) . . ?
C15 C14 H14 119.6 . . ?
C13 C14 H14 119.6 . . ?
C7 C11 H11 109.5 . . ?
C7 C11 H11A 109.5 . . ?
H11 C11 H11A 109.5 . . ?
C7 C11 H11B 109.5 . . ?
H11 C11 H11B 109.5 . . ?
H11A C11 H11B 109.5 . . ?
C7 C10 H10 109.5 . . ?
C7 C10 H10A 109.5 . . ?
H10 C10 H10A 109.5 . . ?
C7 C10 H10B 109.5 . . ?
H10 C10 H10B 109.5 . . ?
H10A C10 H10B 109.5 . . ?
O7 C18 C19 127.9(5) . . ?
O7 C18 C17 113.7(5) . . ?
C19 C18 C17 118.4(5) . . ?
O5 C25 C24 129.6(5) . . ?
O5 C25 C26 112.7(5) . . ?
C24 C25 C26 117.6(5) . . ?
C6 C8 H8 109.5 . . ?
C6 C8 H8A 109.5 . . ?
H8 C8 H8A 109.5 . . ?
C6 C8 H8B 109.5 . . ?
H8 C8 H8B 109.5 . . ?
H8A C8 H8B 109.5 . . ?
F15 C22 F13 108.9(6) . . ?
F15 C22 F14 107.4(6) . . ?
F13 C22 F14 105.1(6) . . ?
F15 C22 C23 110.6(5) . . ?
F13 C22 C23 112.8(5) . . ?
F14 C22 C23 111.7(5) . . ?
C6 C9 H9 109.5 . . ?
C6 C9 H9A 109.5 . . ?
H9 C9 H9A 109.5 . . ?
C6 C9 H9B 109.5 . . ?
H9 C9 H9B 109.5 . . ?
H9A C9 H9B 109.5 . . ?
O6 C23 C24 128.3(5) . . ?
O6 C23 C22 113.6(5) . . ?
C24 C23 C22 118.0(5) . . ?
O8 C20 C19 128.9(5) . . ?
O8 C20 C21 113.2(6) . . ?
C19 C20 C21 117.9(6) . . ?
F1 C12 F3 107.4(5) . . ?
F1 C12 F2 107.2(5) . . ?
F3 C12 F2 107.5(5) . . ?
F1 C12 C13 110.2(5) . . ?
F3 C12 C13 111.3(5) . . ?
F2 C12 C13 113.0(5) . . ?
C20 C19 C18 120.7(5) . . ?
C20 C19 H19 119.7 . . ?
C18 C19 H19 119.7 . . ?
F9 C17 F8 107.8(5) . . ?
F9 C17 F7 106.1(6) . . ?
F8 C17 F7 107.2(5) . . ?
F9 C17 C18 111.7(5) . . ?
F8 C17 C18 113.0(5) . . ?
F7 C17 C18 110.6(5) . . ?
C25 C24 C23 120.3(6) . . ?
C25 C24 H24 119.9 . . ?
C23 C24 H24 119.9 . . ?
F17 C26 F18 110.4(8) . . ?
F17 C26 F16 106.6(7) . . ?
F18 C26 F16 104.0(7) . . ?
F17 C26 C25 114.3(6) . . ?
F18 C26 C25 111.9(6) . . ?
F16 C26 C25 108.9(7) . . ?
F10 C21 F11 108.6(9) . . ?
F10 C21 F12 108.3(8) . . ?
F11 C21 F12 106.5(7) . . ?
F10 C21 C20 111.2(7) . . ?
F11 C21 C20 113.2(6) . . ?
F12 C21 C20 108.9(7) . . ?

loop_
_geom_bond_atom_site_label_1
_geom_bond_atom_site_label_2
_geom_bond_distance
_geom_bond_site_symmetry_2
_geom_bond_publ_flag
Cu1 O3 1.919(3) . ?
Cu1 O3 1.919(3) 3_656 ?
Cu1 O4 1.946(3) 3_656 ?
Cu1 O4 1.946(3) . ?
Cu1 O1 2.410(4) 3_656 ?
Cu1 O1 2.410(4) . ?
Cu2 O5 1.919(4) . ?
Cu2 O8 1.925(4) . ?
Cu2 O7 1.958(4) . ?
Cu2 O6 1.967(4) . ?
Cu2 O2 2.220(3) . ?
F2 C12 1.339(6) . ?
O2 N2 1.292(5) . ?
O3 C13 1.253(6) . ?
O4 C15 1.256(6) . ?
O5 C25 1.245(7) . ?
F6 C16 1.332(6) . ?
O6 C23 1.260(7) . ?
O7 C18 1.257(6) . ?
F8 C17 1.328(7) . ?
F5 C16 1.314(7) . ?
F9 C17 1.315(7) . ?
O1 N1 1.267(5) . ?
F15 C22 1.311(7) . ?
F7 C17 1.352(8) . ?
O8 C20 1.249(7) . ?
F3 C12 1.331(8) . ?
F1 C12 1.326(7) . ?
F4 C16 1.334(7) . ?
N2 C5 1.349(5) . ?
N2 C7 1.497(6) . ?
N1 C5 1.360(5) . ?
N1 C6 1.503(6) . ?
F14 C22 1.331(8) . ?
F11 C21 1.327(8) . ?
F16 C26 1.347(10) . ?
F12 C21 1.339(11) . ?
C1 C2 1.398(5) 2 ?
C1 C2 1.398(5) . ?
C1 H1 0.9300 . ?
F13 C22 1.316(8) . ?
C15 C14 1.392(7) . ?
C15 C16 1.520(7) . ?
F17 C26 1.304(8) . ?
C2 C3 1.405(6) . ?
C2 C5 1.459(6) . ?
C13 C14 1.399(7) . ?
C13 C12 1.529(7) . ?
F18 C26 1.308(11) . ?
C6 C9 1.522(8) . ?
C6 C8 1.534(7) . ?
C6 C7 1.552(6) . ?
C3 C4 1.393(6) . ?
C3 H3 0.9300 . ?
C7 C11 1.524(7) . ?
C7 C10 1.540(7) . ?
C4 C3 1.393(6) 2 ?
C4 H4 0.9300 . ?
C14 H14 0.9300 . ?
C11 H11 0.9600 . ?
C11 H11A 0.9600 . ?
C11 H11B 0.9600 . ?
C10 H10 0.9600 . ?
C10 H10A 0.9600 . ?
C10 H10B 0.9600 . ?
C18 C19 1.393(8) . ?
C18 C17 1.540(8) . ?
C25 C24 1.386(8) . ?
C25 C26 1.546(9) . ?
C8 H8 0.9600 . ?
C8 H8A 0.9600 . ?
C8 H8B 0.9600 . ?
C22 C23 1.531(8) . ?
F10 C21 1.295(14) . ?
C9 H9 0.9600 . ?
C9 H9A 0.9600 . ?
C9 H9B 0.9600 . ?
C23 C24 1.386(9) . ?
C20 C19 1.385(9) . ?
C20 C21 1.529(9) . ?
C19 H19 0.9300 . ?
C24 H24 0.9300 . ?

loop_
_geom_torsion_atom_site_label_1
_geom_torsion_atom_site_label_2
_geom_torsion_atom_site_label_3
_geom_torsion_atom_site_label_4
_geom_torsion
_geom_torsion_site_symmetry_1
_geom_torsion_site_symmetry_2
_geom_torsion_site_symmetry_3
_geom_torsion_site_symmetry_4
_geom_torsion_publ_flag
O5 Cu2 O2 N2 179.1(3) . . . . ?
O8 Cu2 O2 N2 -1.5(3) . . . . ?
O7 Cu2 O2 N2 -94.2(3) . . . . ?
O6 Cu2 O2 N2 86.9(3) . . . . ?
O3 Cu1 O3 C13 43(3) 3_656 . . . ?
O4 Cu1 O3 C13 174.7(4) 3_656 . . . ?
O4 Cu1 O3 C13 -5.3(4) . . . . ?
O1 Cu1 O3 C13 88.1(4) 3_656 . . . ?
O1 Cu1 O3 C13 -91.9(4) . . . . ?
O3 Cu1 O4 C15 4.0(4) . . . . ?
O3 Cu1 O4 C15 -176.0(4) 3_656 . . . ?
O4 Cu1 O4 C15 -161(9) 3_656 . . . ?
O1 Cu1 O4 C15 -82.1(4) 3_656 . . . ?
O1 Cu1 O4 C15 97.9(4) . . . . ?
O8 Cu2 O5 C25 111(8) . . . . ?
O7 Cu2 O5 C25 155.2(5) . . . . ?
O6 Cu2 O5 C25 1.1(5) . . . . ?
O2 Cu2 O5 C25 -94.4(5) . . . . ?
O5 Cu2 O6 C23 -1.8(4) . . . . ?
O8 Cu2 O6 C23 179.5(4) . . . . ?
O7 Cu2 O6 C23 -89.0(5) . . . . ?
O2 Cu2 O6 C23 88.6(4) . . . . ?
O5 Cu2 O7 C18 -169.4(4) . . . . ?
O8 Cu2 O7 C18 9.7(4) . . . . ?
O6 Cu2 O7 C18 -81.0(6) . . . . ?
O2 Cu2 O7 C18 101.6(4) . . . . ?
O3 Cu1 O1 N1 -69.4(15) . . . . ?
O3 Cu1 O1 N1 110.6(15) 3_656 . . . ?
O4 Cu1 O1 N1 17.7(15) 3_656 . . . ?
O4 Cu1 O1 N1 -162.3(15) . . . . ?
O1 Cu1 O1 N1 160(8) 3_656 . . . ?
O5 Cu2 O8 C20 36(8) . . . . ?
O7 Cu2 O8 C20 -8.0(5) . . . . ?
O6 Cu2 O8 C20 146.1(5) . . . . ?
O2 Cu2 O8 C20 -118.4(5) . . . . ?
Cu2 O2 N2 C5 77.5(5) . . . . ?
Cu2 O2 N2 C7 -112.2(4) . . . . ?
Cu1 O1 N1 C5 -166.1(11) . . . . ?
Cu1 O1 N1 C6 9.4(17) . . . . ?
Cu1 O4 C15 C14 -0.8(7) . . . . ?
Cu1 O4 C15 C16 179.5(3) . . . . ?
C2 C1 C2 C3 -1.1(3) 2 . . . ?
C2 C1 C2 C5 174.8(5) 2 . . . ?
Cu1 O3 C13 C14 3.6(7) . . . . ?
Cu1 O3 C13 C12 -177.4(3) . . . . ?
O2 N2 C5 N1 -175.8(4) . . . . ?
C7 N2 C5 N1 13.2(5) . . . . ?
O2 N2 C5 C2 9.3(7) . . . . ?
C7 N2 C5 C2 -161.6(4) . . . . ?
O1 N1 C5 N2 -178.5(5) . . . . ?
C6 N1 C5 N2 5.6(5) . . . . ?
O1 N1 C5 C2 -3.6(8) . . . . ?
C6 N1 C5 C2 -179.5(4) . . . . ?
C1 C2 C5 N2 15.3(7) . . . . ?
C3 C2 C5 N2 -168.8(5) . . . . ?
C1 C2 C5 N1 -158.6(4) . . . . ?
C3 C2 C5 N1 17.3(7) . . . . ?
O1 N1 C6 C9 -78.3(6) . . . . ?
C5 N1 C6 C9 97.8(5) . . . . ?
O1 N1 C6 C8 41.8(6) . . . . ?
C5 N1 C6 C8 -142.1(4) . . . . ?
O1 N1 C6 C7 163.5(5) . . . . ?
C5 N1 C6 C7 -20.4(5) . . . . ?
C1 C2 C3 C4 2.2(7) . . . . ?
C5 C2 C3 C4 -173.6(4) . . . . ?
O2 N2 C7 C11 41.2(6) . . . . ?
C5 N2 C7 C11 -147.2(4) . . . . ?
O2 N2 C7 C10 -78.6(5) . . . . ?
C5 N2 C7 C10 93.0(4) . . . . ?
O2 N2 C7 C6 163.4(4) . . . . ?
C5 N2 C7 C6 -25.1(5) . . . . ?
N1 C6 C7 N2 25.0(4) . . . . ?
C9 C6 C7 N2 -88.4(4) . . . . ?
C8 C6 C7 N2 142.3(4) . . . . ?
N1 C6 C7 C11 143.3(4) . . . . ?
C9 C6 C7 C11 29.9(6) . . . . ?
C8 C6 C7 C11 -99.4(5) . . . . ?
N1 C6 C7 C10 -87.2(4) . . . . ?
C9 C6 C7 C10 159.4(4) . . . . ?
C8 C6 C7 C10 30.1(6) . . . . ?
O4 C15 C16 F5 -50.7(6) . . . . ?
C14 C15 C16 F5 129.6(5) . . . . ?
O4 C15 C16 F6 -172.0(5) . . . . ?
C14 C15 C16 F6 8.3(7) . . . . ?
O4 C15 C16 F4 69.5(6) . . . . ?
C14 C15 C16 F4 -110.3(6) . . . . ?
C2 C3 C4 C3 -1.1(3) . . . 2 ?
O4 C15 C14 C13 -2.9(8) . . . . ?
C16 C15 C14 C13 176.9(5) . . . . ?
O3 C13 C14 C15 1.3(8) . . . . ?
C12 C13 C14 C15 -177.6(5) . . . . ?
Cu2 O7 C18 C19 -9.6(8) . . . . ?
Cu2 O7 C18 C17 171.0(4) . . . . ?
Cu2 O5 C25 C24 -0.7(10) . . . . ?
Cu2 O5 C25 C26 176.9(5) . . . . ?
Cu2 O6 C23 C24 2.1(8) . . . . ?
Cu2 O6 C23 C22 -177.2(4) . . . . ?
F15 C22 C23 O6 76.8(7) . . . . ?
F13 C22 C23 O6 -160.8(6) . . . . ?
F14 C22 C23 O6 -42.7(7) . . . . ?
F15 C22 C23 C24 -102.6(7) . . . . ?
F13 C22 C23 C24 19.7(8) . . . . ?
F14 C22 C23 C24 137.9(6) . . . . ?
Cu2 O8 C20 C19 5.9(10) . . . . ?
Cu2 O8 C20 C21 -174.7(5) . . . . ?
O3 C13 C12 F1 -73.8(6) . . . . ?
C14 C13 C12 F1 105.4(6) . . . . ?
O3 C13 C12 F3 45.2(6) . . . . ?
C14 C13 C12 F3 -135.6(5) . . . . ?
O3 C13 C12 F2 166.3(5) . . . . ?
C14 C13 C12 F2 -14.6(7) . . . . ?
O8 C20 C19 C18 -2.1(10) . . . . ?
C21 C20 C19 C18 178.6(6) . . . . ?
O7 C18 C19 C20 4.2(9) . . . . ?
C17 C18 C19 C20 -176.4(5) . . . . ?
O7 C18 C17 F9 72.1(7) . . . . ?
C19 C18 C17 F9 -107.3(6) . . . . ?
O7 C18 C17 F8 -166.0(5) . . . . ?
C19 C18 C17 F8 14.5(8) . . . . ?
O7 C18 C17 F7 -45.9(7) . . . . ?
C19 C18 C17 F7 134.6(5) . . . . ?
O5 C25 C24 C23 0.3(11) . . . . ?
C26 C25 C24 C23 -177.2(7) . . . . ?
O6 C23 C24 C25 -1.2(10) . . . . ?
C22 C23 C24 C25 178.1(6) . . . . ?
O5 C25 C26 F17 179.0(8) . . . . ?
C24 C25 C26 F17 -3.1(12) . . . . ?
O5 C25 C26 F18 -54.5(9) . . . . ?
C24 C25 C26 F18 123.4(7) . . . . ?
O5 C25 C26 F16 59.9(9) . . . . ?
C24 C25 C26 F16 -122.2(7) . . . . ?
O8 C20 C21 F10 45.2(10) . . . . ?
C19 C20 C21 F10 -135.4(8) . . . . ?
O8 C20 C21 F11 167.7(8) . . . . ?
C19 C20 C21 F11 -12.9(12) . . . . ?
O8 C20 C21 F12 -74.1(9) . . . . ?
C19 C20 C21 F12 105.4(7) . . . . ?
